data_2237900
loop_
_publ_author_name
'Ootaki, Masanori'
'Nawa, Yukino'
'Hiroi, Tomoko'
'Matsui, Hiroaki'
'Sugawara, Yoko'

_publ_section_title
;
 <small>L</small>-Leucylglycylglycine
;
_journal_coeditor_code IS5257
_journal_issue 5
_journal_name_full 'Acta Crystallographica Section E'
_journal_page_first o660
_journal_paper_doi 10.1107/S1600536813008490
_journal_volume 69
_journal_year 2013
_chemical_formula_iupac 'C10 H19 N3 O4'
_chemical_formula_moiety 'C10 H19 N3 O4'
_chemical_formula_sum 'C10 H19 N3 O4'
_chemical_formula_weight 245.28
_chemical_name_common
;
2-{2-[(2<i>R</i>)-2-Amino-4-methylpentanamido]acetamido}acetic acid
;
_chemical_name_systematic
;
<i>L</i>-Leucylglycylglycine
;
_space_group_IT_number 19
_symmetry_cell_setting orthorhombic
_symmetry_space_group_name_Hall 'P 2ac 2ab'
_symmetry_space_group_name_H-M 'P 21 21 21'
_atom_sites_solution_hydrogens geom
_atom_sites_solution_primary direct
_atom_sites_solution_secondary difmap
_audit_creation_method SHELXL-97
_cell_angle_alpha 90.00
_cell_angle_beta 90.00
_cell_angle_gamma 90.00
_cell_formula_units_Z 4
_cell_length_a 5.391(5)
_cell_length_b 11.742(10)
_cell_length_c 19.975(16)
_cell_measurement_reflns_used 949
_cell_measurement_temperature 173(2)
_cell_measurement_theta_max 17.5
_cell_measurement_theta_min 7.6
_cell_volume 1264.4(19)
_computing_cell_refinement 'CrystalClear (Rigaku, 2006)'
_computing_data_collection 'CrystalClear (Rigaku, 2006)'
_computing_data_reduction 'CrystalClear (Rigaku, 2006)'
_computing_molecular_graphics 'Mercury (Macrae <i>et al.</i>, 2006)'
_computing_publication_material
;
SHELXL97 (Sheldrick, 2008) and <i>Yadokari-XG 2009</i> (Kabuto <i>et
al.</i>, 2009)
;
_computing_structure_refinement 'SHELXL97 (Sheldrick, 2008)'
_computing_structure_solution 'SHELXS97 (Sheldrick, 2008)'
_diffrn_ambient_temperature 173(2)
_diffrn_measured_fraction_theta_full 0.998
_diffrn_measured_fraction_theta_max 0.998
_diffrn_measurement_device_type 'Rigaku Mercury CCD area-detecter'
_diffrn_measurement_method '\w scans'
_diffrn_radiation_monochromator 'Graphite monochromator'
_diffrn_radiation_source 'rotating anode'
_diffrn_radiation_type MoK\a
_diffrn_radiation_wavelength 0.71070
_diffrn_reflns_av_R_equivalents 0.0695
_diffrn_reflns_av_sigmaI/netI 0.0605
_diffrn_reflns_limit_h_max 6
_diffrn_reflns_limit_h_min -6
_diffrn_reflns_limit_k_max 15
_diffrn_reflns_limit_k_min -15
_diffrn_reflns_limit_l_max 25
_diffrn_reflns_limit_l_min -21
_diffrn_reflns_number 9374
_diffrn_reflns_theta_full 27.48
_diffrn_reflns_theta_max 27.48
_diffrn_reflns_theta_min 3.47
_exptl_absorpt_coefficient_mu 0.100
_exptl_absorpt_correction_type none
_exptl_crystal_colour Colorless
_exptl_crystal_density_diffrn 1.288
_exptl_crystal_density_method 'not measured'
_exptl_crystal_description 'Block Rod'
_exptl_crystal_F_000 528
_exptl_crystal_size_max 0.48
_exptl_crystal_size_mid 0.18
_exptl_crystal_size_min 0.08
_refine_diff_density_max 0.141
_refine_diff_density_min -0.167
_refine_ls_extinction_method none
_refine_ls_goodness_of_fit_ref 0.961
_refine_ls_hydrogen_treatment mixed
_refine_ls_matrix_type full
_refine_ls_number_parameters 176
_refine_ls_number_reflns 2887
_refine_ls_number_restraints 3
_refine_ls_restrained_S_all 0.962
_refine_ls_R_factor_all 0.0528
_refine_ls_R_factor_gt 0.0381
_refine_ls_shift/su_max 0.012
_refine_ls_shift/su_mean 0.002
_refine_ls_structure_factor_coef Fsqd
_refine_ls_weighting_details 'calc w=1/[\s^2^(Fo^2^)+(0.0374P)^2^+0.0000P] where P=(Fo^2^+2Fc^2^)/3'
_refine_ls_weighting_scheme calc
_refine_ls_wR_factor_gt 0.0781
_refine_ls_wR_factor_ref 0.0866
_reflns_number_gt 2200
_reflns_number_total 2887
_reflns_threshold_expression I>2sigma(I)
_cod_data_source_file is5257.cif
_cod_data_source_block I
_cod_database_code 2237900
_cod_database_fobs_code 2237900

loop_
_symmetry_equiv_pos_as_xyz
'x, y, z'
'-x+1/2, -y, z+1/2'
'x+1/2, -y+1/2, -z'
'-x, y+1/2, -z+1/2'

loop_
_atom_site_type_symbol
_atom_site_label
_atom_site_fract_x
_atom_site_fract_y
_atom_site_fract_z
_atom_site_U_iso_or_equiv
_atom_site_adp_type
_atom_site_calc_flag
_atom_site_refinement_flags
_atom_site_occupancy
_atom_site_symmetry_multiplicity
N N1 -0.1744(3) 0.64554(12) 0.49670(7) 0.0348(3) Uani d D 1 1
N N2 -0.0484(3) 0.64749(12) 0.67001(6) 0.0315(3) Uani d . 1 1
H H5 -0.195(4) 0.6402(15) 0.6825(9) 0.036(5) Uiso d . 1 1
N N3 0.1814(3) 0.52895(12) 0.78349(7) 0.0362(3) Uani d . 1 1
H H8 0.022(4) 0.5354(16) 0.7880(9) 0.048(6) Uiso d . 1 1
O O1 0.2239(2) 0.64148(11) 0.58454(5) 0.0415(3) Uani d . 1 1
O O2 0.5246(2) 0.62376(11) 0.75146(6) 0.0485(3) Uani d . 1 1
C C1 -0.1911(3) 0.58011(12) 0.56075(8) 0.0290(3) Uani d . 1 1
H H4 -0.3570 0.5921 0.5820 0.035 Uiso calc R 1 1
C C2 0.0137(3) 0.62595(12) 0.60611(7) 0.0273(3) Uani d . 1 1
C C3 0.1320(3) 0.69772(14) 0.71523(8) 0.0368(4) Uani d . 1 1
H H6 0.0422 0.7431 0.7493 0.044 Uiso calc R 1 1
H H7 0.2381 0.7507 0.6894 0.044 Uiso calc R 1 1
C C4 0.2975(3) 0.61277(13) 0.75092(7) 0.0314(4) Uani d . 1 1
C C5 0.3059(3) 0.45098(16) 0.82883(9) 0.0406(4) Uani d . 1 1
H H9 0.4550 0.4883 0.8477 0.049 Uiso calc R 1 1
H H10 0.3604 0.3826 0.8038 0.049 Uiso calc R 1 1
C C6 0.1333(4) 0.41541(13) 0.88559(8) 0.0354(4) Uani d . 1 1
O O3 0.2277(3) 0.35522(11) 0.93090(6) 0.0536(4) Uani d . 1 1
O O4 -0.0855(3) 0.44525(12) 0.88306(7) 0.0545(4) Uani d . 1 1
C C7 -0.1526(3) 0.45349(13) 0.54488(8) 0.0374(4) Uani d . 1 1
H H11 -0.2711 0.4312 0.5094 0.045 Uiso calc R 1 1
H H12 0.0168 0.4434 0.5267 0.045 Uiso calc R 1 1
C C8 -0.1855(4) 0.37232(14) 0.60441(9) 0.0413(4) Uani d . 1 1
H H13 -0.0679 0.3959 0.6406 0.050 Uiso calc R 1 1
C C9 -0.1199(5) 0.25116(15) 0.58278(10) 0.0636(7) Uani d . 1 1
H H14 -0.1379 0.1995 0.6210 0.076 Uiso calc R 1 1
H H15 0.0518 0.2492 0.5667 0.076 Uiso calc R 1 1
H H16 -0.2316 0.2272 0.5467 0.095 Uiso calc R 1 1
C C10 -0.4475(5) 0.3769(2) 0.63228(13) 0.0715(7) Uani d . 1 1
H H17 -0.5664 0.3609 0.5964 0.086 Uiso calc R 1 1
H H18 -0.4796 0.4529 0.6507 0.086 Uiso calc R 1 1
H H19 -0.4656 0.3199 0.6678 0.086 Uiso calc R 1 1
H H1 -0.011(5) 0.636(2) 0.4768(12) 0.089(9) Uiso d D 1 1
H H2 -0.284(5) 0.6147(19) 0.4666(12) 0.076(7) Uiso d D 1 1
H H3 -0.202(4) 0.7193(16) 0.5047(11) 0.058(6) Uiso d D 1 1

loop_
_atom_site_aniso_label
_atom_site_aniso_U_11
_atom_site_aniso_U_22
_atom_site_aniso_U_33
_atom_site_aniso_U_12
_atom_site_aniso_U_13
_atom_site_aniso_U_23
N1 0.0420(9) 0.0301(7) 0.0322(7) -0.0012(7) -0.0133(7) 0.0028(6)
N2 0.0312(8) 0.0404(8) 0.0228(6) -0.0052(7) 0.0020(6) 0.0025(6)
N3 0.0288(8) 0.0458(8) 0.0341(7) -0.0020(7) 0.0000(6) 0.0152(6)
O1 0.0248(6) 0.0666(8) 0.0332(6) -0.0019(6) 0.0030(5) 0.0004(6)
O2 0.0387(8) 0.0668(9) 0.0399(7) -0.0099(7) 0.0061(5) 0.0128(6)
C1 0.0284(8) 0.0304(7) 0.0282(8) 0.0006(7) -0.0021(7) 0.0001(6)
C2 0.0272(8) 0.0294(8) 0.0253(7) 0.0018(7) 0.0018(6) 0.0038(6)
C3 0.0496(12) 0.0340(8) 0.0268(8) -0.0083(8) -0.0054(8) 0.0034(7)
C4 0.0375(10) 0.0396(9) 0.0172(7) -0.0051(8) 0.0031(7) 0.0006(6)
C5 0.0365(10) 0.0480(10) 0.0373(9) 0.0046(9) 0.0010(8) 0.0148(8)
C6 0.0498(11) 0.0301(8) 0.0264(8) -0.0120(8) -0.0017(8) 0.0028(7)
O3 0.0698(9) 0.0532(7) 0.0379(7) -0.0196(7) -0.0195(7) 0.0220(6)
O4 0.0427(8) 0.0644(9) 0.0562(8) 0.0010(7) 0.0156(7) 0.0178(7)
C7 0.0482(11) 0.0303(8) 0.0338(9) 0.0007(8) -0.0012(8) -0.0004(7)
C8 0.0532(11) 0.0325(8) 0.0381(9) -0.0025(9) -0.0036(8) 0.0037(8)
C9 0.096(2) 0.0342(10) 0.0602(14) 0.0078(10) 0.0029(13) 0.0088(9)
C10 0.0713(16) 0.0552(13) 0.0882(17) -0.0017(12) 0.0223(13) 0.0234(12)

loop_
_atom_type_symbol
_atom_type_description
_atom_type_scat_dispersion_real
_atom_type_scat_dispersion_imag
_atom_type_scat_source
C C 0.0033 0.0016 'International Tables Vol C Tables 4.2.6.8 and 6.1.1.4'
H H 0.0000 0.0000 'International Tables Vol C Tables 4.2.6.8 and 6.1.1.4'
N N 0.0061 0.0033 'International Tables Vol C Tables 4.2.6.8 and 6.1.1.4'
O O 0.0106 0.0060 'International Tables Vol C Tables 4.2.6.8 and 6.1.1.4'

loop_
_geom_angle_atom_site_label_1
_geom_angle_atom_site_label_2
_geom_angle_atom_site_label_3
_geom_angle
C1 N1 H1 110.2(15)
C1 N1 H2 108.6(14)
H1 N1 H2 105(2)
C1 N1 H3 109.6(14)
H1 N1 H3 110(2)
H2 N1 H3 113(2)
C2 N2 C3 120.03(15)
C2 N2 H5 120.0(13)
C3 N2 H5 119.4(13)
C4 N3 C5 123.47(17)
C4 N3 H8 116.8(13)
C5 N3 H8 116.7(13)
N1 C1 C2 106.45(13)
N1 C1 C7 108.24(13)
C2 C1 C7 111.49(13)
N1 C1 H4 110.2
C2 C1 H4 110.2
C7 C1 H4 110.2
O1 C2 N2 122.41(14)
O1 C2 C1 120.84(14)
N2 C2 C1 116.75(14)
N2 C3 C4 114.79(14)
N2 C3 H6 108.6
C4 C3 H6 108.6
N2 C3 H7 108.6
C4 C3 H7 108.6
H6 C3 H7 107.5
O2 C4 N3 122.62(16)
O2 C4 C3 121.36(15)
N3 C4 C3 115.97(17)
N3 C5 C6 110.74(16)
N3 C5 H9 109.5
C6 C5 H9 109.5
N3 C5 H10 109.5
C6 C5 H10 109.5
H9 C5 H10 108.1
O4 C6 O3 125.31(17)
O4 C6 C5 118.43(16)
O3 C6 C5 116.25(18)
C8 C7 C1 115.23(14)
C8 C7 H11 108.5
C1 C7 H11 108.5
C8 C7 H12 108.5
C1 C7 H12 108.5
H11 C7 H12 107.5
C10 C8 C9 110.59(17)
C10 C8 C7 111.68(16)
C9 C8 C7 109.41(15)
C10 C8 H13 108.4
C9 C8 H13 108.4
C7 C8 H13 108.4
C8 C9 H14 109.5
C8 C9 H15 109.5
H14 C9 H15 109.5
C8 C9 H16 109.5
H14 C9 H16 109.5
H15 C9 H16 109.5
C8 C10 H17 109.5
C8 C10 H18 109.5
H17 C10 H18 109.5
C8 C10 H19 109.5
H17 C10 H19 109.5
H18 C10 H19 109.5

loop_
_geom_bond_atom_site_label_1
_geom_bond_atom_site_label_2
_geom_bond_distance
N1 C1 1.495(2)
N1 H1 0.97(2)
N1 H2 0.92(2)
N1 H3 0.894(19)
N2 C2 1.344(2)
N2 C3 1.452(2)
N2 H5 0.83(2)
N3 C4 1.336(2)
N3 C5 1.452(2)
N3 H8 0.87(2)
O1 C2 1.226(2)
O2 C4 1.231(2)
C1 C2 1.526(2)
C1 C7 1.534(2)
C1 H4 1.0000
C3 C4 1.516(2)
C3 H6 0.9900
C3 H7 0.9900
C5 C6 1.525(3)
C5 H9 0.9900
C5 H10 0.9900
C6 O4 1.232(3)
C6 O3 1.256(2)
C7 C8 1.534(2)
C7 H11 0.9900
C7 H12 0.9900
C8 C10 1.519(3)
C8 C9 1.528(3)
C8 H13 1.0000
C9 H14 0.9800
C9 H15 0.9800
C9 H16 0.9800
C10 H17 0.9800
C10 H18 0.9800
C10 H19 0.9800

loop_
_geom_hbond_atom_site_label_D
_geom_hbond_atom_site_label_H
_geom_hbond_atom_site_label_A
_geom_hbond_site_symmetry_A
_geom_hbond_distance_DH
_geom_hbond_distance_HA
_geom_hbond_distance_DA
_geom_hbond_angle_DHA
N1 H1 O3 2_564 0.97(3) 1.78(3) 2.743(2) 168(2)
N1 H2 O4 2_464 0.92(2) 1.94(2) 2.822(2) 160(2)
N1 H2 O3 2_464 0.92(2) 2.52(2) 3.260(2) 138(2)
N1 H3 O1 3_466 0.89(2) 2.45(2) 3.031(2) 123(2)
N1 H3 O3 4_556 0.89(2) 2.05(2) 2.870(2) 151(2)
N2 H5 O2 1_455 0.83(2) 2.05(2) 2.832(2) 155(2)
C1 H4 O1 1_455 1.00 2.33 3.269(2) 155

loop_
_geom_torsion_atom_site_label_1
_geom_torsion_atom_site_label_2
_geom_torsion_atom_site_label_3
_geom_torsion_atom_site_label_4
_geom_torsion
C3 N2 C2 O1 4.0(2)
C3 N2 C2 C1 -176.27(13)
N1 C1 C2 O1 -45.43(19)
C7 C1 C2 O1 72.41(19)
N1 C1 C2 N2 134.83(14)
C7 C1 C2 N2 -107.33(16)
C2 N2 C3 C4 -87.54(18)
C5 N3 C4 O2 7.5(2)
C5 N3 C4 C3 -169.93(15)
N2 C3 C4 O2 129.75(17)
N2 C3 C4 N3 -52.78(19)
C4 N3 C5 C6 147.06(16)
N3 C5 C6 O4 7.0(2)
N3 C5 C6 O3 -174.41(14)
N1 C1 C7 C8 -175.12(14)
C2 C1 C7 C8 68.14(19)
C1 C7 C8 C10 62.1(2)
C1 C7 C8 C9 -175.13(17)
